data_4033201
loop_
_publ_author_name
'Sakamaki, Daisuke'
'Ito, Akihiro'
'Tsutsui, Yusuke'
'Seki, Shu'

_publ_section_title
;
 Tetraaza[14]- and Octaaza[18]paracyclophane: Synthesis and
 Characterization of Their Neutral and Cationic States.
;
_journal_issue 24
_journal_name_full 'The Journal of organic chemistry'
_journal_page_first 13348
_journal_page_last 13358
_journal_paper_doi 10.1021/acs.joc.7b02437
_journal_volume 82
_journal_year 2017
_chemical_formula_moiety 'C53 H46 Cl2 N4 O4'
_chemical_formula_sum 'C53 H46 Cl2 N4 O4'
_chemical_formula_weight 873.88
_space_group_crystal_system monoclinic
_space_group_IT_number 14
_space_group_name_Hall '-P 2ybc'
_space_group_name_H-M_alt 'P 1 21/c 1'
_symmetry_space_group_name_Hall '-P 2ybc'
_symmetry_space_group_name_H-M 'P 1 21/c 1'
_atom_sites_solution_hydrogens geom
_atom_sites_solution_primary direct
_atom_sites_solution_secondary difmap
_cell_angle_alpha 90.0000
_cell_angle_beta 92.341(3)
_cell_angle_gamma 90.0000
_cell_formula_units_Z 4
_cell_length_a 12.216(2)
_cell_length_b 15.614(3)
_cell_length_c 23.054(4)
_cell_measurement_reflns_used 9307
_cell_measurement_temperature 143
_cell_measurement_theta_max 27.48
_cell_measurement_theta_min 3.10
_cell_volume 4393.7(13)
_computing_cell_refinement CrystalClear
_computing_data_collection 'CrystalClear (Rigaku/MSC Inc., 2006)'
_computing_data_reduction CrystalClear
_computing_molecular_graphics 'CrystalStructure 4.2.1'
_computing_publication_material 'CrystalStructure 4.2.1 (Rigaku, 2016)'
_computing_structure_refinement 'SHELXL Version 2014/7 (Sheldrick, 2008)'
_computing_structure_solution 'Superflip (Palatinus, et al., 2007)'
_diffrn_ambient_temperature 143
_diffrn_detector_area_resol_mean 7.314
_diffrn_measured_fraction_theta_full 0.997
_diffrn_measured_fraction_theta_max 0.993
_diffrn_measurement_device_type 'Rigaku Saturn70'
_diffrn_measurement_method \w
_diffrn_radiation_type 'Mo K\a'
_diffrn_radiation_wavelength 0.71075
_diffrn_reflns_av_R_equivalents 0.1443
_diffrn_reflns_Laue_measured_fraction_full 0.997
_diffrn_reflns_Laue_measured_fraction_max 0.993
_diffrn_reflns_limit_h_max 15
_diffrn_reflns_limit_h_min -15
_diffrn_reflns_limit_k_max 19
_diffrn_reflns_limit_k_min -20
_diffrn_reflns_limit_l_max 29
_diffrn_reflns_limit_l_min -23
_diffrn_reflns_number 35570
_diffrn_reflns_point_group_measured_fraction_full 0.997
_diffrn_reflns_point_group_measured_fraction_max 0.993
_diffrn_reflns_theta_full 25.242
_diffrn_reflns_theta_max 27.494
_diffrn_reflns_theta_min 3.097
_diffrn_standards_number 0
_exptl_absorpt_coefficient_mu 0.200
_exptl_absorpt_correction_T_max 0.961
_exptl_absorpt_correction_T_min 0.690
_exptl_absorpt_correction_type multi-scan
_exptl_absorpt_process_details 'REQAB (Rigaku, 1998)'
_exptl_crystal_colour colorless
_exptl_crystal_density_diffrn 1.321
_exptl_crystal_density_method 'not measured'
_exptl_crystal_description prism
_exptl_crystal_F_000 1832.00
_exptl_crystal_size_max 0.200
_exptl_crystal_size_mid 0.200
_exptl_crystal_size_min 0.200
_refine_diff_density_max 1.10
_refine_diff_density_min -0.83
_refine_ls_extinction_method none
_refine_ls_goodness_of_fit_ref 0.850
_refine_ls_hydrogen_treatment constr
_refine_ls_number_parameters 568
_refine_ls_number_reflns 10009
_refine_ls_number_restraints 0
_refine_ls_R_factor_all 0.1455
_refine_ls_R_factor_gt 0.0778
_refine_ls_shift/su_max 0.004
_refine_ls_structure_factor_coef Fsqd
_refine_ls_weighting_details 'w = 1/[\s^2^(Fo^2^)+(0.0876P)^2^] where P=(Fo^2^+2Fc^2^)/3'
_refine_ls_weighting_scheme calc
_refine_ls_wR_factor_gt 0.1886
_refine_ls_wR_factor_ref 0.2234
_reflns_Friedel_coverage 0.000
_reflns_number_gt 3530
_reflns_number_total 10009
_reflns_threshold_expression F^2^>2.0\s(F^2^)
_cod_data_source_file jo7b02437_si_001.cif
_cod_data_source_block 160627_Sakamaki_4p_dcm_MeOH_a
_cod_depositor_comments 'Adding full bibliography for 4033199--4033201.cif.'
_cod_original_cell_volume 4393.6(14)
_cod_database_code 4033201

loop_
_space_group_symop_id
_space_group_symop_operation_xyz
1 +X,+Y,+Z
2 -X,1/2+Y,1/2-Z
3 -X,-Y,-Z
4 +X,-1/2-Y,-1/2+Z

loop_
_atom_site_label
_atom_site_type_symbol
_atom_site_fract_x
_atom_site_fract_y
_atom_site_fract_z
_atom_site_U_iso_or_equiv
_atom_site_adp_type
_atom_site_occupancy
_atom_site_site_symmetry_order
_atom_site_calc_flag
_atom_site_refinement_flags_posn
_atom_site_refinement_flags_adp
Cl1 Cl -0.38842(19) 1.15211(16) 0.38369(8) 0.1472(9) Uani 1 1 d . .
Cl2 Cl -0.58715(17) 1.10224(19) 0.32788(8) 0.1549(10) Uani 1 1 d . .
O1 O 0.2672(2) 0.50184(14) 0.46603(10) 0.0430(7) Uani 1 1 d . .
O2 O 0.5770(2) 1.25362(17) 0.70506(10) 0.0479(7) Uani 1 1 d . .
O3 O -0.1566(2) 1.65498(15) 0.33296(10) 0.0438(7) Uani 1 1 d . .
O4 O -0.4929(2) 0.91956(18) 0.13446(11) 0.0541(8) Uani 1 1 d . .
N1 N 0.2103(2) 0.84598(16) 0.40544(11) 0.0330(7) Uani 1 1 d . .
N2 N 0.2745(3) 1.15132(17) 0.53067(12) 0.0378(7) Uani 1 1 d . .
N3 N -0.0323(3) 1.31889(18) 0.38586(12) 0.0422(8) Uani 1 1 d . .
N4 N -0.1308(3) 1.00343(18) 0.27908(13) 0.0466(9) Uani 1 1 d . .
C1 C 0.2286(3) 0.9142(2) 0.44695(14) 0.0315(8) Uani 1 1 d . .
C2 C 0.3322(3) 0.9373(2) 0.46717(18) 0.0529(11) Uani 1 1 d . .
H2 H 0.3929 0.9016 0.4596 0.063 Uiso 1 1 calc R U
C3 C 0.3484(3) 1.0129(2) 0.49860(18) 0.0546(11) Uani 1 1 d . .
H3 H 0.4203 1.0282 0.5121 0.066 Uiso 1 1 calc R U
C4 C 0.2619(3) 1.0659(2) 0.51040(13) 0.0337(8) Uani 1 1 d . .
C5 C 0.1567(3) 1.0379(2) 0.49522(13) 0.0355(8) Uani 1 1 d . .
H5 H 0.0954 1.0703 0.5067 0.043 Uiso 1 1 calc R U
C6 C 0.1401(3) 0.9633(2) 0.46354(14) 0.0360(8) Uani 1 1 d . .
H6 H 0.0677 0.9454 0.4531 0.043 Uiso 1 1 calc R U
C7 C 0.2152(3) 1.2132(2) 0.49507(14) 0.0314(8) Uani 1 1 d . .
C8 C 0.1433(3) 1.2717(2) 0.51790(15) 0.0342(8) Uani 1 1 d . .
H8 H 0.1469 1.2831 0.5584 0.041 Uiso 1 1 calc R U
C9 C 0.0664(3) 1.3140(2) 0.48247(15) 0.0393(9) Uani 1 1 d . .
H9 H 0.0177 1.3542 0.4986 0.047 Uiso 1 1 calc R U
C10 C 0.0611(3) 1.2971(2) 0.42317(15) 0.0368(9) Uani 1 1 d . .
C11 C 0.1404(3) 1.2463(2) 0.39990(15) 0.0377(9) Uani 1 1 d . .
H11 H 0.1423 1.2402 0.3590 0.045 Uiso 1 1 calc R U
C12 C 0.2175(3) 1.2042(2) 0.43520(15) 0.0357(8) Uani 1 1 d . .
H12 H 0.2716 1.1693 0.4185 0.043 Uiso 1 1 calc R U
C13 C -0.0768(3) 1.2456(2) 0.35625(15) 0.0357(9) Uani 1 1 d . .
C14 C -0.0854(3) 1.2384(2) 0.29619(15) 0.0418(10) Uani 1 1 d . .
H14 H -0.0755 1.2875 0.2727 0.050 Uiso 1 1 calc R U
C15 C -0.1084(3) 1.1598(2) 0.27032(14) 0.0426(10) Uani 1 1 d . .
H15 H -0.1137 1.1555 0.2292 0.051 Uiso 1 1 calc R U
C16 C -0.1239(3) 1.0874(2) 0.30399(14) 0.0369(9) Uani 1 1 d . .
C17 C -0.1220(3) 1.0960(2) 0.36418(15) 0.0366(9) Uani 1 1 d . .
H17 H -0.1374 1.0478 0.3876 0.044 Uiso 1 1 calc R U
C18 C -0.0982(3) 1.1734(2) 0.38990(14) 0.0352(9) Uani 1 1 d . .
H18 H -0.0961 1.1780 0.4310 0.042 Uiso 1 1 calc R U
C19 C -0.0443(3) 0.9480(2) 0.29957(14) 0.0362(9) Uani 1 1 d . .
C20 C -0.0623(3) 0.8713(2) 0.32853(14) 0.0376(9) Uani 1 1 d . .
H20 H -0.1333 0.8463 0.3272 0.045 Uiso 1 1 calc R U
C21 C 0.0244(3) 0.8309(2) 0.35959(14) 0.0349(8) Uani 1 1 d . .
H21 H 0.0125 0.7779 0.3786 0.042 Uiso 1 1 calc R U
C22 C 0.1271(3) 0.8682(2) 0.36250(14) 0.0322(8) Uani 1 1 d . .
C23 C 0.1470(3) 0.9394(2) 0.32794(13) 0.0355(9) Uani 1 1 d . .
H23 H 0.2194 0.9612 0.3258 0.043 Uiso 1 1 calc R U
C24 C 0.0618(3) 0.9783(2) 0.29692(14) 0.0391(9) Uani 1 1 d . .
H24 H 0.0761 1.0267 0.2734 0.047 Uiso 1 1 calc R U
C25 C 0.2247(3) 0.7600(2) 0.42312(13) 0.0284(8) Uani 1 1 d . .
C26 C 0.2354(3) 0.7362(2) 0.48085(14) 0.0334(8) Uani 1 1 d . .
H26 H 0.2334 0.7790 0.5101 0.040 Uiso 1 1 calc R U
C27 C 0.2492(3) 0.6507(2) 0.49706(14) 0.0331(8) Uani 1 1 d . .
H27 H 0.2556 0.6357 0.5370 0.040 Uiso 1 1 calc R U
C28 C 0.2536(3) 0.5882(2) 0.45535(14) 0.0327(8) Uani 1 1 d . .
C29 C 0.2441(3) 0.6109(2) 0.39687(14) 0.0327(8) Uani 1 1 d . .
H29 H 0.2472 0.5679 0.3678 0.039 Uiso 1 1 calc R U
C30 C 0.2301(3) 0.6953(2) 0.38101(14) 0.0308(8) Uani 1 1 d . .
H30 H 0.2240 0.7100 0.3410 0.037 Uiso 1 1 calc R U
C31 C 0.3521(3) 1.1758(2) 0.57448(14) 0.0317(8) Uani 1 1 d . .
C32 C 0.3690(3) 1.1245(2) 0.62329(14) 0.0359(9) Uani 1 1 d . .
H32 H 0.3280 1.0732 0.6269 0.043 Uiso 1 1 calc R U
C33 C 0.4454(3) 1.1474(2) 0.66697(14) 0.0351(8) Uani 1 1 d . .
H33 H 0.4581 1.1109 0.6995 0.042 Uiso 1 1 calc R U
C34 C 0.5030(3) 1.2236(2) 0.66303(14) 0.0339(8) Uani 1 1 d . .
C35 C 0.4869(3) 1.2756(2) 0.61427(14) 0.0363(9) Uani 1 1 d . .
H35 H 0.5268 1.3275 0.6109 0.044 Uiso 1 1 calc R U
C36 C 0.4119(3) 1.2506(2) 0.57073(14) 0.0354(8) Uani 1 1 d . .
H36 H 0.4014 1.2858 0.5374 0.042 Uiso 1 1 calc R U
C37 C -0.0661(3) 1.4032(2) 0.37300(14) 0.0340(8) Uani 1 1 d . .
C38 C 0.0028(3) 1.4722(2) 0.38620(14) 0.0352(8) Uani 1 1 d . .
H38 H 0.0727 1.4626 0.4046 0.042 Uiso 1 1 calc R U
C39 C -0.0309(3) 1.5555(2) 0.37245(14) 0.0333(8) Uani 1 1 d . .
H39 H 0.0162 1.6025 0.3816 0.040 Uiso 1 1 calc R U
C40 C -0.1322(3) 1.5700(2) 0.34562(14) 0.0323(8) Uani 1 1 d . .
C41 C -0.2023(3) 1.5017(2) 0.33280(13) 0.0327(8) Uani 1 1 d . .
H41 H -0.2723 1.5113 0.3146 0.039 Uiso 1 1 calc R U
C42 C -0.1683(3) 1.4191(2) 0.34707(14) 0.0357(9) Uani 1 1 d . .
H42 H -0.2164 1.3724 0.3388 0.043 Uiso 1 1 calc R U
C43 C -0.2224(3) 0.9780(2) 0.24461(13) 0.0334(8) Uani 1 1 d . .
C44 C -0.2191(3) 0.9078(2) 0.20806(14) 0.0371(9) Uani 1 1 d . .
H44 H -0.1547 0.8737 0.2080 0.045 Uiso 1 1 calc R U
C45 C -0.3081(3) 0.8860(2) 0.17133(14) 0.0370(9) Uani 1 1 d . .
H45 H -0.3042 0.8371 0.1470 0.044 Uiso 1 1 calc R U
C46 C -0.4021(3) 0.9353(2) 0.17020(14) 0.0362(9) Uani 1 1 d . .
C47 C -0.4072(3) 1.0051(2) 0.20736(15) 0.0389(9) Uani 1 1 d . .
H47 H -0.4719 1.0388 0.2075 0.047 Uiso 1 1 calc R U
C48 C -0.3198(3) 1.0258(2) 0.24390(14) 0.0361(9) Uani 1 1 d . .
H48 H -0.3252 1.0734 0.2692 0.043 Uiso 1 1 calc R U
C49 C 0.2700(4) 0.4769(2) 0.52534(16) 0.0499(11) Uani 1 1 d . .
H49A H 0.2800 0.4147 0.5282 0.060 Uiso 1 1 calc R U
H49B H 0.3311 0.5057 0.5462 0.060 Uiso 1 1 calc R U
H49C H 0.2010 0.4930 0.5426 0.060 Uiso 1 1 calc R U
C50 C 0.6119(4) 1.1974(3) 0.74938(18) 0.0770(16) Uani 1 1 d . .
H50A H 0.6639 1.2269 0.7760 0.092 Uiso 1 1 calc R U
H50B H 0.5486 1.1783 0.7707 0.092 Uiso 1 1 calc R U
H50C H 0.6477 1.1477 0.7324 0.092 Uiso 1 1 calc R U
C51 C -0.2495(4) 1.6712(2) 0.29636(17) 0.0542(11) Uani 1 1 d . .
H51A H -0.2579 1.7331 0.2907 0.065 Uiso 1 1 calc R U
H51B H -0.2404 1.6435 0.2587 0.065 Uiso 1 1 calc R U
H51C H -0.3148 1.6482 0.3142 0.065 Uiso 1 1 calc R U
C52 C -0.4756(4) 0.8669(3) 0.0859(2) 0.0738(15) Uani 1 1 d . .
H52A H -0.5447 0.8596 0.0634 0.089 Uiso 1 1 calc R U
H52B H -0.4214 0.8937 0.0615 0.089 Uiso 1 1 calc R U
H52C H -0.4486 0.8108 0.0991 0.089 Uiso 1 1 calc R U
C53 C -0.5061(8) 1.0920(7) 0.3835(5) 0.236(7) Uani 1 1 d . .
H53A H -0.4853 1.0309 0.3871 0.283 Uiso 1 1 calc R U
H53B H -0.5467 1.1072 0.4184 0.283 Uiso 1 1 calc R U

loop_
_atom_site_aniso_label
_atom_site_aniso_U_11
_atom_site_aniso_U_22
_atom_site_aniso_U_33
_atom_site_aniso_U_23
_atom_site_aniso_U_13
_atom_site_aniso_U_12
Cl1 0.1217(18) 0.185(2) 0.1345(15) -0.0623(14) 0.0062(13) -0.0205(16)
Cl2 0.0808(13) 0.292(3) 0.0921(12) -0.0410(14) 0.0022(10) 0.0256(17)
O1 0.0575(19) 0.0247(13) 0.0465(15) 0.0005(11) -0.0030(13) 0.0039(12)
O2 0.0490(18) 0.0510(17) 0.0419(15) 0.0044(12) -0.0192(12) -0.0112(14)
O3 0.0464(17) 0.0272(13) 0.0564(16) 0.0031(11) -0.0173(13) 0.0085(12)
O4 0.0342(16) 0.0653(19) 0.0615(17) -0.0089(15) -0.0148(13) -0.0033(14)
N1 0.0384(18) 0.0224(14) 0.0371(16) -0.0019(12) -0.0130(13) 0.0021(13)
N2 0.0419(19) 0.0225(15) 0.0471(17) -0.0052(13) -0.0193(14) 0.0057(14)
N3 0.051(2) 0.0207(15) 0.0521(18) -0.0053(13) -0.0292(15) 0.0071(14)
N4 0.057(2) 0.0261(16) 0.0541(19) -0.0085(14) -0.0312(16) 0.0106(15)
C1 0.038(2) 0.0222(17) 0.0338(19) -0.0005(14) -0.0066(15) 0.0007(16)
C2 0.037(2) 0.028(2) 0.091(3) -0.018(2) -0.026(2) 0.0130(18)
C3 0.033(2) 0.036(2) 0.093(3) -0.016(2) -0.030(2) 0.0045(18)
C4 0.046(2) 0.0214(17) 0.0323(19) 0.0019(14) -0.0131(16) 0.0028(16)
C5 0.038(2) 0.036(2) 0.0327(19) -0.0061(16) 0.0032(16) 0.0000(17)
C6 0.029(2) 0.039(2) 0.040(2) -0.0056(16) 0.0029(16) -0.0112(17)
C7 0.030(2) 0.0236(18) 0.040(2) 0.0023(15) -0.0095(15) -0.0010(15)
C8 0.037(2) 0.0259(18) 0.039(2) -0.0027(15) -0.0112(16) 0.0038(16)
C9 0.041(2) 0.0279(19) 0.048(2) -0.0073(16) -0.0117(17) 0.0074(17)
C10 0.040(2) 0.0254(18) 0.043(2) -0.0003(16) -0.0151(17) 0.0033(17)
C11 0.043(2) 0.036(2) 0.033(2) 0.0074(16) -0.0034(16) 0.0029(18)
C12 0.032(2) 0.0319(19) 0.043(2) 0.0024(16) 0.0011(16) 0.0047(17)
C13 0.038(2) 0.0290(19) 0.039(2) -0.0061(16) -0.0137(16) 0.0034(17)
C14 0.056(3) 0.0263(19) 0.042(2) 0.0060(16) -0.0161(18) 0.0067(18)
C15 0.065(3) 0.033(2) 0.0287(19) 0.0002(16) -0.0145(18) 0.0089(19)
C16 0.045(2) 0.0287(19) 0.036(2) -0.0050(16) -0.0141(16) 0.0055(17)
C17 0.038(2) 0.0287(19) 0.042(2) 0.0006(16) -0.0054(16) -0.0016(16)
C18 0.042(2) 0.035(2) 0.0284(18) -0.0037(15) -0.0079(15) 0.0016(17)
C19 0.052(3) 0.0273(19) 0.0279(18) -0.0051(15) -0.0143(16) 0.0070(18)
C20 0.037(2) 0.0268(19) 0.047(2) -0.0035(16) -0.0138(17) 0.0000(16)
C21 0.037(2) 0.0261(18) 0.041(2) 0.0010(15) -0.0106(16) -0.0007(16)
C22 0.038(2) 0.0276(18) 0.0307(18) -0.0042(15) -0.0057(15) 0.0061(16)
C23 0.042(2) 0.033(2) 0.0322(19) -0.0001(15) 0.0017(16) 0.0005(17)
C24 0.058(3) 0.030(2) 0.0286(19) 0.0024(15) 0.0019(17) 0.0030(19)
C25 0.0259(18) 0.0239(17) 0.0349(19) 0.0006(14) -0.0040(14) 0.0002(14)
C26 0.036(2) 0.0284(19) 0.036(2) -0.0039(15) 0.0003(15) 0.0060(16)
C27 0.037(2) 0.0297(19) 0.0321(19) 0.0008(15) -0.0038(15) 0.0025(16)
C28 0.032(2) 0.0254(18) 0.040(2) 0.0027(15) -0.0037(15) 0.0027(15)
C29 0.030(2) 0.0296(19) 0.039(2) -0.0078(15) 0.0048(15) 0.0020(15)
C30 0.031(2) 0.0317(19) 0.0295(18) -0.0042(15) -0.0029(14) 0.0019(16)
C31 0.032(2) 0.0276(18) 0.0351(19) -0.0021(15) -0.0092(15) 0.0041(15)
C32 0.038(2) 0.0282(19) 0.041(2) 0.0024(16) -0.0025(17) -0.0037(16)
C33 0.037(2) 0.036(2) 0.0311(19) 0.0013(15) -0.0051(15) 0.0021(17)
C34 0.0254(19) 0.041(2) 0.035(2) -0.0029(16) -0.0047(15) -0.0026(16)
C35 0.034(2) 0.033(2) 0.042(2) 0.0026(16) -0.0075(16) -0.0065(16)
C36 0.039(2) 0.0318(19) 0.0343(19) 0.0076(15) -0.0089(16) -0.0004(17)
C37 0.040(2) 0.0284(18) 0.0321(18) -0.0022(15) -0.0119(15) 0.0054(17)
C38 0.034(2) 0.0317(19) 0.039(2) -0.0017(16) -0.0078(16) 0.0049(16)
C39 0.033(2) 0.0266(18) 0.040(2) -0.0008(15) -0.0034(16) -0.0006(16)
C40 0.037(2) 0.0250(18) 0.0344(19) 0.0000(14) -0.0014(15) 0.0040(16)
C41 0.034(2) 0.0310(19) 0.0326(18) -0.0005(14) -0.0106(15) 0.0069(16)
C42 0.044(2) 0.0274(19) 0.0348(19) -0.0041(15) -0.0095(16) 0.0016(17)
C43 0.043(2) 0.0276(18) 0.0286(18) 0.0002(14) -0.0105(15) -0.0010(16)
C44 0.041(2) 0.0236(18) 0.045(2) -0.0014(16) -0.0098(17) 0.0070(16)
C45 0.041(2) 0.036(2) 0.0332(19) -0.0038(16) -0.0060(16) -0.0037(18)
C46 0.030(2) 0.041(2) 0.037(2) 0.0018(17) -0.0063(15) -0.0091(17)
C47 0.035(2) 0.041(2) 0.040(2) 0.0061(17) -0.0007(16) 0.0049(18)
C48 0.043(2) 0.034(2) 0.0320(19) 0.0005(15) -0.0014(16) 0.0022(17)
C49 0.060(3) 0.033(2) 0.056(3) 0.0063(18) -0.011(2) -0.001(2)
C50 0.089(4) 0.081(4) 0.057(3) 0.026(3) -0.039(3) -0.028(3)
C51 0.058(3) 0.035(2) 0.068(3) 0.0052(19) -0.016(2) 0.015(2)
C52 0.061(3) 0.077(3) 0.080(3) -0.028(3) -0.035(3) -0.001(3)
C53 0.102(8) 0.256(13) 0.355(16) 0.188(12) 0.070(9) 0.065(8)

loop_
_atom_type_symbol
_atom_type_description
_atom_type_scat_dispersion_real
_atom_type_scat_dispersion_imag
_atom_type_scat_source
C C 0.0033 0.0016
;
International Tables for Crystallography
(Vol. C, Tables 4.2.6.8 and 6.1.1.4)
;
H H 0.0000 0.0000
;
International Tables for Crystallography
(Vol. C, Table 6.1.1.4)
;
N N 0.0061 0.0033
;
International Tables for Crystallography
(Vol. C, Tables 4.2.6.8 and 6.1.1.4)
;
O O 0.0106 0.0060
;
International Tables for Crystallography
(Vol. C, Tables 4.2.6.8 and 6.1.1.4)
;
Cl Cl 0.1484 0.1585
;
International Tables for Crystallography
(Vol. C, Tables 4.2.6.8 and 6.1.1.4)
;

loop_
_geom_angle_atom_site_label_1
_geom_angle_atom_site_label_2
_geom_angle_atom_site_label_3
_geom_angle
C28 O1 C49 116.0(3)
C34 O2 C50 118.1(3)
C40 O3 C51 117.2(3)
C46 O4 C52 115.8(3)
C25 N1 C22 120.5(3)
C25 N1 C1 119.7(3)
C22 N1 C1 111.4(3)
C31 N2 C4 123.5(3)
C31 N2 C7 122.3(3)
C4 N2 C7 113.3(3)
C37 N3 C13 123.1(3)
C37 N3 C10 124.4(3)
C13 N3 C10 111.9(3)
C43 N4 C19 125.2(3)
C43 N4 C16 121.2(3)
C19 N4 C16 113.0(3)
C2 C1 C6 118.4(3)
C2 C1 N1 122.2(3)
C6 C1 N1 119.2(3)
C1 C2 C3 120.4(4)
C1 C2 H2 119.8
C3 C2 H2 119.8
C4 C3 C2 121.1(4)
C4 C3 H3 119.5
C2 C3 H3 119.5
C3 C4 C5 118.1(3)
C3 C4 N2 123.7(3)
C5 C4 N2 117.7(3)
C6 C5 C4 120.7(3)
C6 C5 H5 119.6
C4 C5 H5 119.6
C5 C6 C1 120.7(3)
C5 C6 H6 119.7
C1 C6 H6 119.7
C8 C7 C12 118.9(3)
C8 C7 N2 122.5(3)
C12 C7 N2 117.9(3)
C7 C8 C9 121.0(3)
C7 C8 H8 119.5
C9 C8 H8 119.5
C8 C9 C10 119.4(3)
C8 C9 H9 120.3
C10 C9 H9 120.3
C11 C10 C9 119.1(3)
C11 C10 N3 117.1(3)
C9 C10 N3 123.0(3)
C10 C11 C12 121.1(3)
C10 C11 H11 119.4
C12 C11 H11 119.4
C11 C12 C7 119.7(3)
C11 C12 H12 120.2
C7 C12 H12 120.2
C14 C13 C18 118.6(3)
C14 C13 N3 123.6(3)
C18 C13 N3 117.2(3)
C15 C14 C13 120.4(3)
C15 C14 H14 119.8
C13 C14 H14 119.8
C16 C15 C14 120.6(3)
C16 C15 H15 119.7
C14 C15 H15 119.7
C15 C16 C17 118.8(3)
C15 C16 N4 121.9(3)
C17 C16 N4 119.0(3)
C18 C17 C16 120.6(3)
C18 C17 H17 119.7
C16 C17 H17 119.7
C17 C18 C13 120.8(3)
C17 C18 H18 119.6
C13 C18 H18 119.6
C24 C19 C20 118.8(3)
C24 C19 N4 117.3(3)
C20 C19 N4 123.3(4)
C19 C20 C21 120.0(4)
C19 C20 H20 120.0
C21 C20 H20 120.0
C22 C21 C20 120.0(3)
C22 C21 H21 120.0
C20 C21 H21 120.0
C21 C22 C23 119.1(3)
C21 C22 N1 123.2(3)
C23 C22 N1 117.0(3)
C24 C23 C22 120.1(4)
C24 C23 H23 119.9
C22 C23 H23 119.9
C23 C24 C19 121.0(3)
C23 C24 H24 119.5
C19 C24 H24 119.5
C26 C25 C30 117.9(3)
C26 C25 N1 122.6(3)
C30 C25 N1 119.5(3)
C25 C26 C27 121.3(3)
C25 C26 H26 119.3
C27 C26 H26 119.3
C28 C27 C26 120.0(3)
C28 C27 H27 120.0
C26 C27 H27 120.0
C27 C28 O1 125.3(3)
C27 C28 C29 119.5(3)
O1 C28 C29 115.2(3)
C30 C29 C28 120.3(3)
C30 C29 H29 119.8
C28 C29 H29 119.8
C29 C30 C25 120.9(3)
C29 C30 H30 119.5
C25 C30 H30 119.5
C36 C31 C32 118.4(3)
C36 C31 N2 121.7(3)
C32 C31 N2 119.9(3)
C31 C32 C33 120.7(3)
C31 C32 H32 119.6
C33 C32 H32 119.6
C34 C33 C32 120.0(3)
C34 C33 H33 120.0
C32 C33 H33 120.0
O2 C34 C33 124.4(3)
O2 C34 C35 115.7(3)
C33 C34 C35 119.8(3)
C36 C35 C34 119.1(3)
C36 C35 H35 120.5
C34 C35 H35 120.5
C31 C36 C35 121.9(3)
C31 C36 H36 119.0
C35 C36 H36 119.0
C42 C37 C38 118.9(3)
C42 C37 N3 120.6(3)
C38 C37 N3 120.6(3)
C37 C38 C39 120.1(3)
C37 C38 H38 120.0
C39 C38 H38 120.0
C40 C39 C38 120.3(3)
C40 C39 H39 119.8
C38 C39 H39 119.8
C39 C40 O3 115.6(3)
C39 C40 C41 120.1(3)
O3 C40 C41 124.3(3)
C42 C41 C40 119.1(3)
C42 C41 H41 120.4
C40 C41 H41 120.4
C37 C42 C41 121.5(3)
C37 C42 H42 119.2
C41 C42 H42 119.2
C44 C43 C48 117.4(3)
C44 C43 N4 121.8(3)
C48 C43 N4 120.8(3)
C43 C44 C45 121.4(4)
C43 C44 H44 119.3
C45 C44 H44 119.3
C46 C45 C44 120.2(3)
C46 C45 H45 119.9
C44 C45 H45 119.9
O4 C46 C45 124.1(3)
O4 C46 C47 117.0(3)
C45 C46 C47 118.9(3)
C48 C47 C46 120.7(4)
C48 C47 H47 119.7
C46 C47 H47 119.7
C47 C48 C43 121.3(3)
C47 C48 H48 119.3
C43 C48 H48 119.3
O1 C49 H49A 109.5
O1 C49 H49B 109.5
H49A C49 H49B 109.5
O1 C49 H49C 109.5
H49A C49 H49C 109.5
H49B C49 H49C 109.5
O2 C50 H50A 109.5
O2 C50 H50B 109.5
H50A C50 H50B 109.5
O2 C50 H50C 109.5
H50A C50 H50C 109.5
H50B C50 H50C 109.5
O3 C51 H51A 109.5
O3 C51 H51B 109.5
H51A C51 H51B 109.5
O3 C51 H51C 109.5
H51A C51 H51C 109.5
H51B C51 H51C 109.5
O4 C52 H52A 109.5
O4 C52 H52B 109.5
H52A C52 H52B 109.5
O4 C52 H52C 109.5
H52A C52 H52C 109.5
H52B C52 H52C 109.5
Cl2 C53 Cl1 116.0(5)
Cl2 C53 H53A 108.3
Cl1 C53 H53A 108.3
Cl2 C53 H53B 108.3
Cl1 C53 H53B 108.3
H53A C53 H53B 107.4

loop_
_geom_bond_atom_site_label_1
_geom_bond_atom_site_label_2
_geom_bond_distance
Cl1 C53 1.717(11)
Cl2 C53 1.596(11)
O1 C28 1.380(4)
O1 C49 1.421(4)
O2 C34 1.380(4)
O2 C50 1.400(5)
O3 C40 1.388(4)
O3 C51 1.409(4)
O4 C46 1.376(4)
O4 C52 1.412(5)
N1 C25 1.413(4)
N1 C22 1.432(4)
N1 C1 1.443(4)
N2 C31 1.409(4)
N2 C4 1.420(4)
N2 C7 1.444(4)
N3 C37 1.408(4)
N3 C13 1.428(4)
N3 C10 1.441(4)
N4 C43 1.403(4)
N4 C19 1.431(4)
N4 C16 1.433(4)
C1 C2 1.380(5)
C1 C6 1.391(5)
C2 C3 1.395(5)
C2 H2 0.9500
C3 C4 1.378(5)
C3 H3 0.9500
C4 C5 1.388(5)
C5 C6 1.386(5)
C5 H5 0.9500
C6 H6 0.9500
C7 C8 1.386(5)
C7 C12 1.389(5)
C8 C9 1.387(5)
C8 H8 0.9500
C9 C10 1.392(5)
C9 H9 0.9500
C10 C11 1.377(5)
C11 C12 1.385(5)
C11 H11 0.9500
C12 H12 0.9500
C13 C14 1.389(5)
C13 C18 1.399(5)
C14 C15 1.388(5)
C14 H14 0.9500
C15 C16 1.388(5)
C15 H15 0.9500
C16 C17 1.393(5)
C17 C18 1.372(5)
C17 H17 0.9500
C18 H18 0.9500
C19 C24 1.383(5)
C19 C20 1.394(5)
C20 C21 1.403(5)
C20 H20 0.9500
C21 C22 1.384(5)
C21 H21 0.9500
C22 C23 1.395(5)
C23 C24 1.380(5)
C23 H23 0.9500
C24 H24 0.9500
C25 C26 1.383(4)
C25 C30 1.404(4)
C26 C27 1.395(4)
C26 H26 0.9500
C27 C28 1.372(4)
C27 H27 0.9500
C28 C29 1.394(5)
C29 C30 1.376(5)
C29 H29 0.9500
C30 H30 0.9500
C31 C36 1.382(5)
C31 C32 1.390(4)
C32 C33 1.391(5)
C32 H32 0.9500
C33 C34 1.387(5)
C33 H33 0.9500
C34 C35 1.394(5)
C35 C36 1.387(5)
C35 H35 0.9500
C36 H36 0.9500
C37 C42 1.385(5)
C37 C38 1.392(5)
C38 C39 1.397(4)
C38 H38 0.9500
C39 C40 1.380(5)
C39 H39 0.9500
C40 C41 1.392(5)
C41 C42 1.390(4)
C41 H41 0.9500
C42 H42 0.9500
C43 C44 1.384(5)
C43 C48 1.403(5)
C44 C45 1.393(5)
C44 H44 0.9500
C45 C46 1.382(5)
C45 H45 0.9500
C46 C47 1.388(5)
C47 C48 1.372(5)
C47 H47 0.9500
C48 H48 0.9500
C49 H49A 0.9800
C49 H49B 0.9800
C49 H49C 0.9800
C50 H50A 0.9800
C50 H50B 0.9800
C50 H50C 0.9800
C51 H51A 0.9800
C51 H51B 0.9800
C51 H51C 0.9800
C52 H52A 0.9800
C52 H52B 0.9800
C52 H52C 0.9800
C53 H53A 0.9900
C53 H53B 0.9900

loop_
_geom_torsion_atom_site_label_1
_geom_torsion_atom_site_label_2
_geom_torsion_atom_site_label_3
_geom_torsion_atom_site_label_4
_geom_torsion
C25 N1 C1 C2 73.0(4)
C22 N1 C1 C2 -138.6(4)
C25 N1 C1 C6 -112.6(4)
C22 N1 C1 C6 35.8(4)
C6 C1 C2 C3 -6.3(6)
N1 C1 C2 C3 168.1(4)
C1 C2 C3 C4 0.3(6)
C2 C3 C4 C5 6.3(6)
C2 C3 C4 N2 -165.8(4)
C31 N2 C4 C3 -43.8(5)
C7 N2 C4 C3 125.3(4)
C31 N2 C4 C5 144.0(3)
C7 N2 C4 C5 -46.9(4)
C3 C4 C5 C6 -6.8(5)
N2 C4 C5 C6 165.7(3)
C4 C5 C6 C1 0.8(5)
C2 C1 C6 C5 5.8(5)
N1 C1 C6 C5 -168.8(3)
C31 N2 C7 C8 -63.4(5)
C4 N2 C7 C8 127.4(4)
C31 N2 C7 C12 127.0(4)
C4 N2 C7 C12 -42.2(4)
C12 C7 C8 C9 7.1(5)
N2 C7 C8 C9 -162.4(3)
C7 C8 C9 C10 0.2(6)
C8 C9 C10 C11 -7.5(5)
C8 C9 C10 N3 162.7(3)
C37 N3 C10 C11 -123.3(4)
C13 N3 C10 C11 47.6(5)
C37 N3 C10 C9 66.4(5)
C13 N3 C10 C9 -122.7(4)
C9 C10 C11 C12 7.5(5)
N3 C10 C11 C12 -163.2(3)
C10 C11 C12 C7 -0.1(6)
C8 C7 C12 C11 -7.1(5)
N2 C7 C12 C11 162.9(3)
C37 N3 C13 C14 50.3(5)
C10 N3 C13 C14 -120.8(4)
C37 N3 C13 C18 -138.9(4)
C10 N3 C13 C18 50.0(5)
C18 C13 C14 C15 -3.8(6)
N3 C13 C14 C15 166.9(4)
C13 C14 C15 C16 0.4(6)
C14 C15 C16 C17 3.6(6)
C14 C15 C16 N4 -170.1(4)
C43 N4 C16 C15 -71.0(5)
C19 N4 C16 C15 117.0(4)
C43 N4 C16 C17 115.3(4)
C19 N4 C16 C17 -56.7(5)
C15 C16 C17 C18 -4.3(6)
N4 C16 C17 C18 169.6(4)
C16 C17 C18 C13 0.9(6)
C14 C13 C18 C17 3.1(6)
N3 C13 C18 C17 -168.2(3)
C43 N4 C19 C24 137.4(4)
C16 N4 C19 C24 -51.0(4)
C43 N4 C19 C20 -51.3(5)
C16 N4 C19 C20 120.3(4)
C24 C19 C20 C21 6.8(5)
N4 C19 C20 C21 -164.4(3)
C19 C20 C21 C22 1.4(5)
C20 C21 C22 C23 -8.8(5)
C20 C21 C22 N1 161.5(3)
C25 N1 C22 C21 38.8(5)
C1 N1 C22 C21 -109.4(4)
C25 N1 C22 C23 -150.8(3)
C1 N1 C22 C23 61.1(4)
C21 C22 C23 C24 8.0(5)
N1 C22 C23 C24 -162.9(3)
C22 C23 C24 C19 0.2(5)
C20 C19 C24 C23 -7.6(5)
N4 C19 C24 C23 164.1(3)
C22 N1 C25 C26 -132.9(3)
C1 N1 C25 C26 12.6(5)
C22 N1 C25 C30 48.1(5)
C1 N1 C25 C30 -166.4(3)
C30 C25 C26 C27 -1.1(5)
N1 C25 C26 C27 179.8(3)
C25 C26 C27 C28 0.7(6)
C26 C27 C28 O1 179.8(3)
C26 C27 C28 C29 0.0(5)
C49 O1 C28 C27 4.0(5)
C49 O1 C28 C29 -176.1(3)
C27 C28 C29 C30 -0.2(5)
O1 C28 C29 C30 180.0(3)
C28 C29 C30 C25 -0.3(5)
C26 C25 C30 C29 0.9(5)
N1 C25 C30 C29 -180.0(3)
C4 N2 C31 C36 138.8(4)
C7 N2 C31 C36 -29.4(5)
C4 N2 C31 C32 -41.9(5)
C7 N2 C31 C32 149.9(3)
C36 C31 C32 C33 -0.8(5)
N2 C31 C32 C33 179.9(3)
C31 C32 C33 C34 2.2(5)
C50 O2 C34 C33 12.4(6)
C50 O2 C34 C35 -168.1(4)
C32 C33 C34 O2 177.3(3)
C32 C33 C34 C35 -2.2(5)
O2 C34 C35 C36 -178.6(3)
C33 C34 C35 C36 0.9(5)
C32 C31 C36 C35 -0.5(5)
N2 C31 C36 C35 178.8(3)
C34 C35 C36 C31 0.5(6)
C13 N3 C37 C42 23.7(5)
C10 N3 C37 C42 -166.4(3)
C13 N3 C37 C38 -156.4(3)
C10 N3 C37 C38 13.5(5)
C42 C37 C38 C39 -1.0(5)
N3 C37 C38 C39 179.0(3)
C37 C38 C39 C40 -0.2(5)
C38 C39 C40 O3 -178.9(3)
C38 C39 C40 C41 0.9(5)
C51 O3 C40 C39 168.6(3)
C51 O3 C40 C41 -11.1(5)
C39 C40 C41 C42 -0.4(5)
O3 C40 C41 C42 179.3(3)
C38 C37 C42 C41 1.6(5)
N3 C37 C42 C41 -178.5(3)
C40 C41 C42 C37 -0.8(5)
C19 N4 C43 C44 -26.6(5)
C16 N4 C43 C44 162.4(3)
C19 N4 C43 C48 156.6(3)
C16 N4 C43 C48 -14.4(5)
C48 C43 C44 C45 0.9(5)
N4 C43 C44 C45 -176.0(3)
C43 C44 C45 C46 0.8(5)
C52 O4 C46 C45 -19.0(5)
C52 O4 C46 C47 161.4(4)
C44 C45 C46 O4 178.6(3)
C44 C45 C46 C47 -1.8(5)
O4 C46 C47 C48 -179.2(3)
C45 C46 C47 C48 1.2(5)
C46 C47 C48 C43 0.6(5)
C44 C43 C48 C47 -1.6(5)
N4 C43 C48 C47 175.3(3)
